data_2023374
loop_
_publ_author_name
'Upmann, Daniel'
'Jones, Peter G.'

_publ_section_title
;
 Crystal structures of six complexes of phosphane chalcogenides R 1 R 2 R
 3PE (R = tert-butyl or isopropyl, E = S or Se) with the metal halides MX
 2 (M = Pd or Pt, X = Cl or Br), two halochalcogenylphosphonium
 derivatives ( t Bu2 iPrPEBr)2[Pd2Br6] and one hydrolysis product
;
_journal_coeditor_code YZ2063
_journal_issue 3
_journal_name_full 'Acta Crystallographica Section E Crystallographic Communications'
_journal_paper_doi 10.1107/S2056989025000805
_journal_volume 81
_journal_year 2025
_chemical_formula_iupac '[Pd Br2 (C11 H25 P1 Se1)2]'
_chemical_formula_moiety 'C22 H50 Br2 P2 Pd Se2'
_chemical_formula_sum 'C22 H50 Br2 P2 Pd Se2'
_chemical_formula_weight 800.70
_chemical_name_systematic
;
Dibromido(di-<i>tert</i>-butylisopropylphosphine
selenide-\k<i>Se</i>)palladium(II)
;
_space_group_crystal_system monoclinic
_space_group_IT_number 14
_space_group_name_Hall '-P 2ybc'
_space_group_name_H-M_alt 'P 1 21/c 1'
_atom_sites_solution_hydrogens geom
_atom_sites_solution_primary direct
_atom_sites_solution_secondary difmap
_audit_creation_method SHELXL2019/3
_cell_angle_alpha 90
_cell_angle_beta 116.558(5)
_cell_angle_gamma 90
_cell_formula_units_Z 4
_cell_length_a 15.3561(6)
_cell_length_b 13.4695(4)
_cell_length_c 16.1371(6)
_cell_measurement_reflns_used 11858
_cell_measurement_temperature 100(2)
_cell_measurement_theta_max 30.8204
_cell_measurement_theta_min 2.1134
_cell_volume 2985.6(2)
_computing_cell_refinement
;
CrysAlisPro, Version 1.171.35.11 (Rigaku OD, 2012)
;
_computing_data_collection
;
CrysAlisPro, Version 1.171.35.11 (Rigaku OD, 2012)
;
_computing_data_reduction
;
CrysAlisPro, Version 1.171.35.11 (Rigaku OD, 2012)
;
_computing_molecular_graphics
;
Bruker XP, Version 5.1 (Bruker, 1998)
;
_computing_publication_material
;
publCIF (Westrip, 2010)
;
_computing_structure_refinement
;
<i>SHELXL2019/3</i> (Sheldrick, 2015)
;
_computing_structure_solution
;
SHELXS-97 (Sheldrick, 2008)
;
_diffrn_ambient_temperature 100(2)
_diffrn_detector_area_resol_mean 16.1419
_diffrn_measured_fraction_theta_full 1.000
_diffrn_measured_fraction_theta_max 1.000
_diffrn_measurement_device_type 'Oxford Diffraction Xcalibur, Eos'
_diffrn_measurement_method '\w scans'
_diffrn_radiation_monochromator graphite
_diffrn_radiation_type MoK\a
_diffrn_radiation_wavelength 0.71073
_diffrn_reflns_av_R_equivalents 0.1038
_diffrn_reflns_av_unetI/netI 0.0421
_diffrn_reflns_limit_h_max 20
_diffrn_reflns_limit_h_min -20
_diffrn_reflns_limit_k_max 17
_diffrn_reflns_limit_k_min -17
_diffrn_reflns_limit_l_max 21
_diffrn_reflns_limit_l_min -21
_diffrn_reflns_number 120046
_diffrn_reflns_theta_full 28.000
_diffrn_reflns_theta_max 28.282
_diffrn_reflns_theta_min 2.118
_diffrn_source 'fine-focus sealed tube'
_exptl_absorpt_coefficient_mu 5.853
_exptl_absorpt_correction_T_max 0.8919
_exptl_absorpt_correction_T_min 0.4189
_exptl_absorpt_correction_type multi-scan
_exptl_absorpt_process_details
;
(CrysAlisPro; Rigaku OD, 2012)
;
_exptl_crystal_colour 'dichroic orange yellow'
_exptl_crystal_density_diffrn 1.781
_exptl_crystal_density_method 'not measured'
_exptl_crystal_description plate
_exptl_crystal_F_000 1584
_exptl_crystal_size_max 0.18
_exptl_crystal_size_mid 0.05
_exptl_crystal_size_min 0.02
_refine_diff_density_max 2.675
_refine_diff_density_min -1.318
_refine_ls_extinction_method none
_refine_ls_goodness_of_fit_ref 1.040
_refine_ls_hydrogen_treatment constr
_refine_ls_matrix_type full
_refine_ls_number_parameters 278
_refine_ls_number_reflns 7402
_refine_ls_number_restraints 0
_refine_ls_restrained_S_all 1.040
_refine_ls_R_factor_all 0.0577
_refine_ls_R_factor_gt 0.0390
_refine_ls_shift/su_max 0.001
_refine_ls_shift/su_mean 0.000
_refine_ls_structure_factor_coef Fsqd
_refine_ls_weighting_details 'w=1/[\s^2^(Fo^2^)+(0.0262P)^2^+9.8278P] where P=(Fo^2^+2Fc^2^)/3'
_refine_ls_weighting_scheme calc
_refine_ls_wR_factor_gt 0.0760
_refine_ls_wR_factor_ref 0.0827
_reflns_number_gt 5854
_reflns_number_total 7402
_reflns_threshold_expression 'I > 2\s(I)'
_cod_data_source_file yz2063.cif
_cod_data_source_block 3
_cod_original_sg_symbol_H-M 'P 21/c'
_cod_database_code 2023374
_shelx_space_group_comment
;
The symmetry employed for this shelxl refinement is uniquely defined
by the following loop, which should always be used as a source of
symmetry information in preference to the above space-group names.
They are only intended as comments.
;
_shelx_estimated_absorpt_t_min 0.419
_shelx_estimated_absorpt_t_max 0.892

loop_
_space_group_symop_operation_xyz
'x, y, z'
'-x, y+1/2, -z+1/2'
'-x, -y, -z'
'x, -y-1/2, z-1/2'

loop_
_atom_site_type_symbol
_atom_site_label
_atom_site_fract_x
_atom_site_fract_y
_atom_site_fract_z
_atom_site_U_iso_or_equiv
_atom_site_adp_type
_atom_site_calc_flag
_atom_site_occupancy
_atom_site_disorder_assembly
_atom_site_disorder_group
Pd Pd1 0.21918(2) 0.75073(2) 0.43434(2) 0.01287(7) Uani d 1 . .
Br Br1 0.27518(3) 0.58168(3) 0.43222(3) 0.02354(11) Uani d 1 . .
Br Br2 0.17265(3) 0.91841(3) 0.45811(3) 0.01765(9) Uani d 1 . .
Se Se1 0.08502(3) 0.67520(3) 0.45392(3) 0.01525(9) Uani d 1 . .
Se Se2 0.35225(3) 0.84539(3) 0.42600(3) 0.02064(10) Uani d 1 . .
P P1 -0.05189(7) 0.71084(8) 0.33294(7) 0.0120(2) Uani d 1 . .
P P2 0.44090(8) 0.77472(9) 0.36726(8) 0.0192(2) Uani d 1 . .
C C1 -0.1407(3) 0.6195(3) 0.3414(3) 0.0182(9) Uani d 1 . .
C C11 -0.1193(3) 0.5150(3) 0.3172(3) 0.0240(10) Uani d 1 . .
H H11A -0.156840 0.466156 0.332898 0.036 Uiso calc 1 . .
H H11B -0.049659 0.500810 0.352519 0.036 Uiso calc 1 . .
H H11C -0.137787 0.511447 0.250767 0.036 Uiso calc 1 . .
C C12 -0.1279(3) 0.6164(4) 0.4421(3) 0.0257(10) Uani d 1 . .
H H12A -0.175427 0.570368 0.445869 0.039 Uiso calc 1 . .
H H12B -0.138252 0.682963 0.460610 0.039 Uiso calc 1 . .
H H12C -0.061899 0.593931 0.483685 0.039 Uiso calc 1 . .
C C13 -0.2468(3) 0.6477(4) 0.2783(3) 0.0261(10) Uani d 1 . .
H H13A -0.256585 0.652786 0.214177 0.039 Uiso calc 1 . .
H H13B -0.261527 0.711689 0.298098 0.039 Uiso calc 1 . .
H H13C -0.290132 0.596587 0.282483 0.039 Uiso calc 1 . .
C C2 -0.0403(3) 0.6968(3) 0.2225(3) 0.0161(8) Uani d 1 . .
C C21 0.0218(3) 0.6064(3) 0.2255(3) 0.0207(9) Uani d 1 . .
H H21A 0.030884 0.604683 0.169173 0.031 Uiso calc 1 . .
H H21B -0.011140 0.545654 0.229574 0.031 Uiso calc 1 . .
H H21C 0.085417 0.611226 0.279842 0.031 Uiso calc 1 . .
C C22 0.0110(3) 0.7902(3) 0.2100(3) 0.0200(9) Uani d 1 . .
H H22A 0.073163 0.799598 0.265212 0.030 Uiso calc 1 . .
H H22B -0.030508 0.848400 0.201391 0.030 Uiso calc 1 . .
H H22C 0.022835 0.781899 0.155587 0.030 Uiso calc 1 . .
C C23 -0.1407(3) 0.6866(4) 0.1375(3) 0.0223(9) Uani d 1 . .
H H23A -0.132414 0.687864 0.080729 0.033 Uiso calc 1 . .
H H23B -0.182575 0.741859 0.136722 0.033 Uiso calc 1 . .
H H23C -0.170713 0.623666 0.141251 0.033 Uiso calc 1 . .
C C3 -0.0841(3) 0.8417(3) 0.3399(3) 0.0160(8) Uani d 1 . .
H H3 -0.027467 0.880820 0.342719 0.019 Uiso calc 1 . .
C C31 -0.0892(4) 0.8665(4) 0.4308(3) 0.0270(10) Uani d 1 . .
H H31A -0.086566 0.938682 0.439388 0.041 Uiso calc 1 . .
H H31B -0.034074 0.835710 0.482964 0.041 Uiso calc 1 . .
H H31C -0.150280 0.840984 0.427894 0.041 Uiso calc 1 . .
C C32 -0.1734(3) 0.8863(3) 0.2577(3) 0.0235(10) Uani d 1 . .
H H32A -0.232344 0.851460 0.250726 0.035 Uiso calc 1 . .
H H32B -0.165869 0.878896 0.200851 0.035 Uiso calc 1 . .
H H32C -0.178865 0.956897 0.269306 0.035 Uiso calc 1 . .
C C4 0.5400(3) 0.8700(4) 0.3894(4) 0.0290(11) Uani d 1 . .
C C41 0.6093(4) 0.8676(5) 0.4926(4) 0.0457(15) Uani d 1 . .
H H41A 0.656464 0.921832 0.507720 0.069 Uiso calc 1 . .
H H41B 0.643857 0.803925 0.508191 0.069 Uiso calc 1 . .
H H41C 0.572109 0.875352 0.528170 0.069 Uiso calc 1 . .
C C42 0.5960(5) 0.8510(5) 0.3324(5) 0.0551(17) Uani d 1 . .
H H42A 0.642049 0.905379 0.342308 0.083 Uiso calc 1 . .
H H42B 0.550002 0.847280 0.266478 0.083 Uiso calc 1 . .
H H42C 0.631709 0.788233 0.351925 0.083 Uiso calc 1 . .
C C43 0.4983(4) 0.9747(4) 0.3662(4) 0.0401(13) Uani d 1 . .
H H43A 0.460652 0.989064 0.400297 0.060 Uiso calc 1 . .
H H43B 0.455855 0.979673 0.299479 0.060 Uiso calc 1 . .
H H43C 0.551666 1.022634 0.383809 0.060 Uiso calc 1 . .
C C5 0.4953(3) 0.6558(3) 0.4234(3) 0.0241(10) Uani d 1 . .
H H5 0.441791 0.605898 0.394996 0.029 Uiso calc 1 . .
C C51 0.5784(4) 0.6157(4) 0.4052(4) 0.0397(14) Uani d 1 . .
H H51A 0.637091 0.655526 0.439550 0.060 Uiso calc 1 . .
H H51B 0.559936 0.619523 0.338762 0.060 Uiso calc 1 . .
H H51C 0.591391 0.546434 0.425604 0.060 Uiso calc 1 . .
C C52 0.5245(4) 0.6523(4) 0.5272(3) 0.0385(13) Uani d 1 . .
H H52A 0.538156 0.583456 0.548987 0.058 Uiso calc 1 . .
H H52B 0.471159 0.678218 0.538551 0.058 Uiso calc 1 . .
H H52C 0.582848 0.692822 0.560611 0.058 Uiso calc 1 . .
C C6 0.3644(4) 0.7522(4) 0.2406(3) 0.0287(11) Uani d 1 . .
C C61 0.4136(5) 0.6876(5) 0.1969(4) 0.0529(18) Uani d 1 . .
H H61A 0.427936 0.622348 0.226977 0.079 Uiso calc 1 . .
H H61B 0.474323 0.719151 0.204913 0.079 Uiso calc 1 . .
H H61C 0.370228 0.679586 0.130734 0.079 Uiso calc 1 . .
C C62 0.2698(4) 0.7024(5) 0.2255(4) 0.0472(15) Uani d 1 . .
H H62A 0.227124 0.696604 0.158951 0.071 Uiso calc 1 . .
H H62B 0.237428 0.742320 0.254450 0.071 Uiso calc 1 . .
H H62C 0.283632 0.636084 0.253488 0.071 Uiso calc 1 . .
C C63 0.3361(4) 0.8524(4) 0.1882(4) 0.0455(15) Uani d 1 . .
H H63A 0.285766 0.841135 0.124748 0.068 Uiso calc 1 . .
H H63B 0.393630 0.881876 0.186418 0.068 Uiso calc 1 . .
H H63C 0.311119 0.897575 0.220092 0.068 Uiso calc 1 . .

loop_
_atom_site_aniso_label
_atom_site_aniso_U_11
_atom_site_aniso_U_22
_atom_site_aniso_U_33
_atom_site_aniso_U_12
_atom_site_aniso_U_13
_atom_site_aniso_U_23
Pd1 0.01204(15) 0.01246(14) 0.01323(14) 0.00053(11) 0.00486(12) -0.00056(12)
Br1 0.0192(2) 0.0154(2) 0.0342(3) 0.00275(17) 0.0103(2) -0.00115(18)
Br2 0.0166(2) 0.01380(19) 0.0229(2) 0.00086(16) 0.00917(17) -0.00232(16)
Se1 0.0140(2) 0.0174(2) 0.01274(19) -0.00010(16) 0.00447(16) 0.00418(16)
Se2 0.0205(2) 0.0203(2) 0.0266(2) -0.00533(18) 0.01539(19) -0.00853(18)
P1 0.0118(5) 0.0126(5) 0.0118(5) 0.0001(4) 0.0054(4) 0.0009(4)
P2 0.0163(5) 0.0234(6) 0.0195(6) 0.0023(4) 0.0094(5) -0.0018(4)
C1 0.018(2) 0.015(2) 0.022(2) -0.0022(17) 0.0094(18) 0.0017(17)
C11 0.025(2) 0.014(2) 0.036(3) -0.0052(18) 0.016(2) 0.0000(19)
C12 0.028(3) 0.030(3) 0.028(2) -0.003(2) 0.020(2) 0.005(2)
C13 0.018(2) 0.025(2) 0.034(3) -0.0013(19) 0.011(2) 0.001(2)
C2 0.016(2) 0.020(2) 0.0115(19) -0.0045(17) 0.0054(16) -0.0004(16)
C21 0.022(2) 0.024(2) 0.016(2) 0.0012(18) 0.0093(19) -0.0020(17)
C22 0.018(2) 0.029(2) 0.013(2) -0.0025(18) 0.0063(17) -0.0001(17)
C23 0.018(2) 0.029(2) 0.016(2) -0.0013(19) 0.0037(18) -0.0045(18)
C3 0.018(2) 0.014(2) 0.016(2) -0.0003(16) 0.0069(17) 0.0009(16)
C31 0.033(3) 0.022(2) 0.031(3) 0.005(2) 0.019(2) -0.001(2)
C32 0.023(2) 0.018(2) 0.028(2) 0.0042(18) 0.011(2) 0.0040(18)
C4 0.021(2) 0.031(3) 0.040(3) 0.000(2) 0.018(2) 0.002(2)
C41 0.025(3) 0.045(4) 0.046(3) -0.013(3) -0.003(3) 0.007(3)
C42 0.044(4) 0.056(4) 0.082(5) -0.005(3) 0.044(4) 0.000(4)
C43 0.034(3) 0.034(3) 0.053(4) -0.002(2) 0.020(3) 0.013(3)
C5 0.025(2) 0.025(2) 0.024(2) 0.0012(19) 0.013(2) -0.0006(19)
C51 0.035(3) 0.042(3) 0.045(3) 0.024(3) 0.020(3) 0.019(3)
C52 0.045(3) 0.039(3) 0.031(3) -0.002(3) 0.016(3) 0.008(2)
C6 0.028(3) 0.039(3) 0.019(2) 0.005(2) 0.010(2) -0.002(2)
C61 0.050(4) 0.078(5) 0.026(3) 0.023(3) 0.013(3) -0.009(3)
C62 0.045(4) 0.061(4) 0.031(3) -0.015(3) 0.013(3) -0.015(3)
C63 0.045(4) 0.046(4) 0.031(3) 0.013(3) 0.004(3) 0.004(3)

loop_
_atom_type_symbol
_atom_type_description
_atom_type_scat_dispersion_real
_atom_type_scat_dispersion_imag
_atom_type_scat_source
C C 0.0033 0.0016 'International Tables Vol C Tables 4.2.6.8 and 6.1.1.4'
H H 0.0000 0.0000 'International Tables Vol C Tables 4.2.6.8 and 6.1.1.4'
P P 0.1023 0.0942 'International Tables Vol C Tables 4.2.6.8 and 6.1.1.4'
Se Se -0.0929 2.2259 'International Tables Vol C Tables 4.2.6.8 and 6.1.1.4'
Br Br -0.2901 2.4595 'International Tables Vol C Tables 4.2.6.8 and 6.1.1.4'
Pd Pd -0.9988 1.0072 'International Tables Vol C Tables 4.2.6.8 and 6.1.1.4'

loop_
_geom_angle_atom_site_label_1
_geom_angle_atom_site_label_2
_geom_angle_atom_site_label_3
_geom_angle_site_symmetry_1
_geom_angle_site_symmetry_3
_geom_angle
_geom_angle_publ_flag
Br1 Pd1 Se1 . . 86.332(18) y
Br1 Pd1 Br2 . . 172.66(2) y
Se1 Pd1 Br2 . . 92.395(17) y
Br1 Pd1 Se2 . . 100.149(18) y
Se1 Pd1 Se2 . . 172.54(2) y
Br2 Pd1 Se2 . . 80.706(17) y
P1 Se1 Pd1 . . 108.83(3) y
P2 Se2 Pd1 . . 119.30(4) y
C3 P1 C2 . . 107.14(19) ?
C3 P1 C1 . . 113.37(19) ?
C2 P1 C1 . . 112.42(19) ?
C3 P1 Se1 . . 109.36(14) y
C2 P1 Se1 . . 111.31(13) y
C1 P1 Se1 . . 103.26(14) y
C5 P2 C6 . . 108.7(2) ?
C5 P2 C4 . . 110.2(2) ?
C6 P2 C4 . . 112.0(2) ?
C5 P2 Se2 . . 113.36(14) ?
C6 P2 Se2 . . 109.52(16) ?
C4 P2 Se2 . . 103.04(16) ?
C11 C1 C13 . . 110.1(4) ?
C11 C1 C12 . . 107.5(4) ?
C13 C1 C12 . . 107.5(4) ?
C11 C1 P1 . . 109.7(3) ?
C13 C1 P1 . . 112.2(3) ?
C12 C1 P1 . . 109.7(3) ?
C1 C11 H11A . . 109.5 ?
C1 C11 H11B . . 109.5 ?
H11A C11 H11B . . 109.5 ?
C1 C11 H11C . . 109.5 ?
H11A C11 H11C . . 109.5 ?
H11B C11 H11C . . 109.5 ?
C1 C12 H12A . . 109.5 ?
C1 C12 H12B . . 109.5 ?
H12A C12 H12B . . 109.5 ?
C1 C12 H12C . . 109.5 ?
H12A C12 H12C . . 109.5 ?
H12B C12 H12C . . 109.5 ?
C1 C13 H13A . . 109.5 ?
C1 C13 H13B . . 109.5 ?
H13A C13 H13B . . 109.5 ?
C1 C13 H13C . . 109.5 ?
H13A C13 H13C . . 109.5 ?
H13B C13 H13C . . 109.5 ?
C21 C2 C22 . . 107.8(3) ?
C21 C2 C23 . . 108.5(3) ?
C22 C2 C23 . . 108.8(3) ?
C21 C2 P1 . . 111.7(3) ?
C22 C2 P1 . . 108.2(3) ?
C23 C2 P1 . . 111.7(3) ?
C2 C21 H21A . . 109.5 ?
C2 C21 H21B . . 109.5 ?
H21A C21 H21B . . 109.5 ?
C2 C21 H21C . . 109.5 ?
H21A C21 H21C . . 109.5 ?
H21B C21 H21C . . 109.5 ?
C2 C22 H22A . . 109.5 ?
C2 C22 H22B . . 109.5 ?
H22A C22 H22B . . 109.5 ?
C2 C22 H22C . . 109.5 ?
H22A C22 H22C . . 109.5 ?
H22B C22 H22C . . 109.5 ?
C2 C23 H23A . . 109.5 ?
C2 C23 H23B . . 109.5 ?
H23A C23 H23B . . 109.5 ?
C2 C23 H23C . . 109.5 ?
H23A C23 H23C . . 109.5 ?
H23B C23 H23C . . 109.5 ?
C32 C3 C31 . . 109.2(4) ?
C32 C3 P1 . . 118.6(3) ?
C31 C3 P1 . . 113.2(3) ?
C32 C3 H3 . . 104.8 ?
C31 C3 H3 . . 104.8 ?
P1 C3 H3 . . 104.8 ?
C3 C31 H31A . . 109.5 ?
C3 C31 H31B . . 109.5 ?
H31A C31 H31B . . 109.5 ?
C3 C31 H31C . . 109.5 ?
H31A C31 H31C . . 109.5 ?
H31B C31 H31C . . 109.5 ?
C3 C32 H32A . . 109.5 ?
C3 C32 H32B . . 109.5 ?
H32A C32 H32B . . 109.5 ?
C3 C32 H32C . . 109.5 ?
H32A C32 H32C . . 109.5 ?
H32B C32 H32C . . 109.5 ?
C41 C4 C43 . . 107.5(5) ?
C41 C4 C42 . . 110.3(5) ?
C43 C4 C42 . . 107.1(5) ?
C41 C4 P2 . . 107.4(3) ?
C43 C4 P2 . . 111.4(3) ?
C42 C4 P2 . . 113.0(4) ?
C4 C41 H41A . . 109.5 ?
C4 C41 H41B . . 109.5 ?
H41A C41 H41B . . 109.5 ?
C4 C41 H41C . . 109.5 ?
H41A C41 H41C . . 109.5 ?
H41B C41 H41C . . 109.5 ?
C4 C42 H42A . . 109.5 ?
C4 C42 H42B . . 109.5 ?
H42A C42 H42B . . 109.5 ?
C4 C42 H42C . . 109.5 ?
H42A C42 H42C . . 109.5 ?
H42B C42 H42C . . 109.5 ?
C4 C43 H43A . . 109.5 ?
C4 C43 H43B . . 109.5 ?
H43A C43 H43B . . 109.5 ?
C4 C43 H43C . . 109.5 ?
H43A C43 H43C . . 109.5 ?
H43B C43 H43C . . 109.5 ?
C52 C5 C51 . . 109.8(4) ?
C52 C5 P2 . . 114.3(3) ?
C51 C5 P2 . . 116.4(3) ?
C52 C5 H5 . . 105.0 ?
C51 C5 H5 . . 105.0 ?
P2 C5 H5 . . 105.0 ?
C5 C51 H51A . . 109.5 ?
C5 C51 H51B . . 109.5 ?
H51A C51 H51B . . 109.5 ?
C5 C51 H51C . . 109.5 ?
H51A C51 H51C . . 109.5 ?
H51B C51 H51C . . 109.5 ?
C5 C52 H52A . . 109.5 ?
C5 C52 H52B . . 109.5 ?
H52A C52 H52B . . 109.5 ?
C5 C52 H52C . . 109.5 ?
H52A C52 H52C . . 109.5 ?
H52B C52 H52C . . 109.5 ?
C61 C6 C62 . . 108.2(5) ?
C61 C6 C63 . . 108.7(5) ?
C62 C6 C63 . . 106.5(5) ?
C61 C6 P2 . . 113.6(4) ?
C62 C6 P2 . . 109.6(3) ?
C63 C6 P2 . . 110.0(4) ?
C6 C61 H61A . . 109.5 ?
C6 C61 H61B . . 109.5 ?
H61A C61 H61B . . 109.5 ?
C6 C61 H61C . . 109.5 ?
H61A C61 H61C . . 109.5 ?
H61B C61 H61C . . 109.5 ?
C6 C62 H62A . . 109.5 ?
C6 C62 H62B . . 109.5 ?
H62A C62 H62B . . 109.5 ?
C6 C62 H62C . . 109.5 ?
H62A C62 H62C . . 109.5 ?
H62B C62 H62C . . 109.5 ?
C6 C63 H63A . . 109.5 ?
C6 C63 H63B . . 109.5 ?
H63A C63 H63B . . 109.5 ?
C6 C63 H63C . . 109.5 ?
H63A C63 H63C . . 109.5 ?
H63B C63 H63C . . 109.5 ?

loop_
_geom_bond_atom_site_label_1
_geom_bond_atom_site_label_2
_geom_bond_site_symmetry_2
_geom_bond_distance
_geom_bond_publ_flag
Pd1 Br1 . 2.4395(5) y
Pd1 Se1 . 2.4416(5) y
Pd1 Br2 . 2.4503(5) y
Pd1 Se2 . 2.4628(5) y
Se1 P1 . 2.1890(11) y
Se2 P2 . 2.1935(12) y
P1 C3 . 1.847(4) y
P1 C2 . 1.879(4) ?
P1 C1 . 1.886(4) ?
P2 C5 . 1.846(5) ?
P2 C6 . 1.871(5) ?
P2 C4 . 1.899(5) ?
C1 C11 . 1.534(6) ?
C1 C13 . 1.534(6) ?
C1 C12 . 1.549(6) ?
C11 H11A . 0.9800 ?
C11 H11B . 0.9800 ?
C11 H11C . 0.9800 ?
C12 H12A . 0.9800 ?
C12 H12B . 0.9800 ?
C12 H12C . 0.9800 ?
C13 H13A . 0.9800 ?
C13 H13B . 0.9800 ?
C13 H13C . 0.9800 ?
C2 C21 . 1.534(6) ?
C2 C22 . 1.544(6) ?
C2 C23 . 1.544(6) ?
C21 H21A . 0.9800 ?
C21 H21B . 0.9800 ?
C21 H21C . 0.9800 ?
C22 H22A . 0.9800 ?
C22 H22B . 0.9800 ?
C22 H22C . 0.9800 ?
C23 H23A . 0.9800 ?
C23 H23B . 0.9800 ?
C23 H23C . 0.9800 ?
C3 C32 . 1.541(6) ?
C3 C31 . 1.541(6) ?
C3 H3 . 1.0000 ?
C31 H31A . 0.9800 ?
C31 H31B . 0.9800 ?
C31 H31C . 0.9800 ?
C32 H32A . 0.9800 ?
C32 H32B . 0.9800 ?
C32 H32C . 0.9800 ?
C4 C41 . 1.524(7) ?
C4 C43 . 1.524(7) ?
C4 C42 . 1.536(7) ?
C41 H41A . 0.9800 ?
C41 H41B . 0.9800 ?
C41 H41C . 0.9800 ?
C42 H42A . 0.9800 ?
C42 H42B . 0.9800 ?
C42 H42C . 0.9800 ?
C43 H43A . 0.9800 ?
C43 H43B . 0.9800 ?
C43 H43C . 0.9800 ?
C5 C52 . 1.529(6) ?
C5 C51 . 1.530(6) ?
C5 H5 . 1.0000 ?
C51 H51A . 0.9800 ?
C51 H51B . 0.9800 ?
C51 H51C . 0.9800 ?
C52 H52A . 0.9800 ?
C52 H52B . 0.9800 ?
C52 H52C . 0.9800 ?
C6 C61 . 1.517(7) ?
C6 C62 . 1.517(7) ?
C6 C63 . 1.549(7) ?
C61 H61A . 0.9800 ?
C61 H61B . 0.9800 ?
C61 H61C . 0.9800 ?
C62 H62A . 0.9800 ?
C62 H62B . 0.9800 ?
C62 H62C . 0.9800 ?
C63 H63A . 0.9800 ?
C63 H63B . 0.9800 ?
C63 H63C . 0.9800 ?

loop_
_geom_hbond_atom_site_label_D
_geom_hbond_atom_site_label_H
_geom_hbond_atom_site_label_A
_geom_hbond_site_symmetry_A
_geom_hbond_distance_DH
_geom_hbond_distance_HA
_geom_hbond_distance_DA
_geom_hbond_angle_DHA
_geom_hbond_publ_flag
C11 H11B Se1 . 0.98 3.07 3.630(4) 117.4 yes
C12 H12C Se1 . 0.98 2.74 3.286(5) 116.0 yes
C21 H21C Br1 . 0.98 2.88 3.843(4) 168.0 yes
C21 H21C Se1 . 0.98 2.94 3.491(4) 116.5 yes
C22 H22A Pd1 . 0.98 2.73 3.641(4) 155.4 yes
C3 H3 Br2 . 1.00 2.84 3.678(4) 142.0 yes
C31 H31B Se1 . 0.98 3.00 3.612(5) 121.6 yes
C41 H41C Se2 . 0.98 3.05 3.610(6) 117.6 yes
C43 H43A Se2 . 0.98 2.70 3.307(5) 120.2 yes
C5 H5 Br1 . 1.00 2.90 3.588(5) 127.0 yes
C51 H51C Br1 3_666 0.98 2.87 3.706(5) 143.8 yes
C52 H52B Br1 . 0.98 3.01 3.558(6) 116.4 yes
C52 H52B Se2 . 0.98 2.96 3.545(6) 119.7 yes
C62 H62B Se2 . 0.98 2.89 3.481(6) 119.9 yes
C62 H62C Br1 . 0.98 3.03 3.678(6) 124.4 yes
C63 H63A Se1 4_575 0.98 3.09 4.032(6) 161.6 yes
C63 H63A Pd1 4_575 0.98 3.03 3.918(6) 150.6 yes

loop_
_geom_torsion_atom_site_label_1
_geom_torsion_atom_site_label_2
_geom_torsion_atom_site_label_3
_geom_torsion_atom_site_label_4
_geom_torsion_site_symmetry_1
_geom_torsion_site_symmetry_2
_geom_torsion_site_symmetry_3
_geom_torsion_site_symmetry_4
_geom_torsion
_geom_torsion_publ_flag
Br1 Pd1 Se1 P1 . . . . -116.19(3) ?
Br2 Pd1 Se1 P1 . . . . 71.05(3) ?
Br1 Pd1 Se2 P2 . . . . 23.37(4) ?
Br2 Pd1 Se2 P2 . . . . -164.03(4) ?
Pd1 Se1 P1 C3 . . . . -74.90(14) ?
Pd1 Se1 P1 C2 . . . . 43.29(15) ?
Pd1 Se1 P1 C1 . . . . 164.12(14) ?
Pd1 Se2 P2 C5 . . . . -54.43(18) ?
Pd1 Se2 P2 C6 . . . . 67.15(18) ?
Pd1 Se2 P2 C4 . . . . -173.53(16) ?
C3 P1 C1 C11 . . . . 169.6(3) ?
C2 P1 C1 C11 . . . . 47.9(4) ?
Se1 P1 C1 C11 . . . . -72.2(3) ?
C3 P1 C1 C13 . . . . 47.0(4) ?
C2 P1 C1 C13 . . . . -74.7(4) ?
Se1 P1 C1 C13 . . . . 165.2(3) ?
C3 P1 C1 C12 . . . . -72.5(3) ?
C2 P1 C1 C12 . . . . 165.8(3) ?
Se1 P1 C1 C12 . . . . 45.7(3) ?
C3 P1 C2 C21 . . . . 158.5(3) ?
C1 P1 C2 C21 . . . . -76.3(3) ?
Se1 P1 C2 C21 . . . . 38.9(3) ?
C3 P1 C2 C22 . . . . 40.0(3) ?
C1 P1 C2 C22 . . . . 165.2(3) ?
Se1 P1 C2 C22 . . . . -79.5(3) ?
C3 P1 C2 C23 . . . . -79.7(3) ?
C1 P1 C2 C23 . . . . 45.5(4) ?
Se1 P1 C2 C23 . . . . 160.8(3) ?
C2 P1 C3 C32 . . . . 54.0(4) ?
C1 P1 C3 C32 . . . . -70.6(4) ?
Se1 P1 C3 C32 . . . . 174.8(3) ?
C2 P1 C3 C31 . . . . -176.0(3) ?
C1 P1 C3 C31 . . . . 59.4(4) ?
Se1 P1 C3 C31 . . . . -55.2(3) ?
C5 P2 C4 C41 . . . . -47.9(4) ?
C6 P2 C4 C41 . . . . -169.0(4) ?
Se2 P2 C4 C41 . . . . 73.4(4) ?
C5 P2 C4 C43 . . . . -165.3(4) ?
C6 P2 C4 C43 . . . . 73.5(4) ?
Se2 P2 C4 C43 . . . . -44.1(4) ?
C5 P2 C4 C42 . . . . 74.0(4) ?
C6 P2 C4 C42 . . . . -47.1(5) ?
Se2 P2 C4 C42 . . . . -164.7(4) ?
C6 P2 C5 C52 . . . . -156.7(4) ?
C4 P2 C5 C52 . . . . 80.3(4) ?
Se2 P2 C5 C52 . . . . -34.6(4) ?
C6 P2 C5 C51 . . . . 73.6(4) ?
C4 P2 C5 C51 . . . . -49.4(4) ?
Se2 P2 C5 C51 . . . . -164.3(3) ?
C5 P2 C6 C61 . . . . -45.5(5) ?
C4 P2 C6 C61 . . . . 76.5(5) ?
Se2 P2 C6 C61 . . . . -169.9(4) ?
C5 P2 C6 C62 . . . . 75.6(4) ?
C4 P2 C6 C62 . . . . -162.4(4) ?
Se2 P2 C6 C62 . . . . -48.7(4) ?
C5 P2 C6 C63 . . . . -167.7(4) ?
C4 P2 C6 C63 . . . . -45.7(4) ?
Se2 P2 C6 C63 . . . . 68.0(4) ?
